data_4350500
loop_
_publ_author_name
'Senda, Shunsuke'
'Ohki, Yasuhiro'
'Hirayama, Tomoko'
'Toda, Daisuke'
'Chen, Jing-Lin'
'Matsumoto, Tsuyoshi'
'Kawaguchi, Hiroyuki'
'Tatsumi, Kazuyuki'

_publ_section_title
;
 Mono{hydrotris(mercaptoimidazolyl)borato} complexes of manganese(II),
 iron(II), cobalt(II), and nickel(II) halides.
;
_journal_issue 24
_journal_name_full 'Inorganic chemistry'
_journal_page_first 9914
_journal_page_last 9925
_journal_paper_doi 10.1021/ic0610132
_journal_volume 45
_journal_year 2006
_chemical_formula_moiety 'C12 H16 B Cl N6 Ni S3 '
_chemical_formula_sum 'C12 H16 B Cl N6 Ni S3'
_chemical_formula_weight 445.44
_space_group_IT_number 14
_space_group_name_Hall '-P 2yn'
_space_group_name_H-M_alt 'P 1 21/n 1'
_symmetry_cell_setting monoclinic
_symmetry_Int_Tables_number 14
_symmetry_space_group_name_H-M 'P 1 21/n 1'
_cell_angle_alpha 90
_cell_angle_beta 102.916(5)
_cell_angle_gamma 90
_cell_formula_units_Z 4
_cell_length_a 9.676(4)
_cell_length_b 13.022(5)
_cell_length_c 14.899(6)
_cell_measurement_reflns_used 5582
_cell_measurement_temperature 173.2
_cell_measurement_theta_max 27.5
_cell_measurement_theta_min 3.1
_cell_volume 1829.8(13)
_computing_cell_refinement CRYSTALCLEAR
_computing_data_collection CRYSTALCLEAR
_computing_data_reduction 'teXsan Ver. 1.11'
_computing_publication_material 'teXsan Ver. 1.11'
_computing_structure_refinement 'teXsan Ver. 1.10'
_computing_structure_solution SIR92
_diffrn_detector_area_resol_mean 14.62
_diffrn_measured_fraction_theta_full 0.9852
_diffrn_measured_fraction_theta_max 0.9852
_diffrn_measurement_device_type 'Rigaku/MSC Mercury CCD'
_diffrn_measurement_method \w
_diffrn_radiation_type 'Mo K\a'
_diffrn_radiation_wavelength 0.7107
_diffrn_reflns_av_R_equivalents 0.036
_diffrn_reflns_limit_h_max 12
_diffrn_reflns_limit_h_min -12
_diffrn_reflns_limit_k_max 11
_diffrn_reflns_limit_k_min -16
_diffrn_reflns_limit_l_max 19
_diffrn_reflns_limit_l_min -16
_diffrn_reflns_number 14089
_diffrn_reflns_theta_full 27.48
_diffrn_reflns_theta_max 27.48
_exptl_absorpt_coefficient_mu 1.556
_exptl_absorpt_correction_type none
_exptl_crystal_colour red
_exptl_crystal_density_diffrn 1.617
_exptl_crystal_density_method 'not measured'
_exptl_crystal_description plate
_exptl_crystal_size_max 0.150
_exptl_crystal_size_mid 0.100
_exptl_crystal_size_min 0.030
_refine_diff_density_max 0.48
_refine_diff_density_min -0.50
_refine_ls_extinction_method none
_refine_ls_goodness_of_fit_ref 1.381
_refine_ls_hydrogen_treatment noref
_refine_ls_number_parameters 217
_refine_ls_number_reflns 3365
_refine_ls_R_factor_gt 0.0347
_refine_ls_shift/su_max 0.0004
_refine_ls_structure_factor_coef F
_refine_ls_weighting_details 'w = 1/[\s^2^(Fo) + 0.00063|Fo|^2^]'
_refine_ls_weighting_scheme calc
_refine_ls_wR_factor_ref 0.0470
_reflns_number_gt 3365
_reflns_number_total 4137
_reflns_threshold_expression F^2^>3.0\s(F^2^)
_cod_data_source_file ic0610132si20060906_094900.cif
_cod_data_source_block MeNiCl
_cod_original_cell_volume 1829(1)
_cod_original_formula_sum 'C12 H16 B Cl N6 Ni S3 '
_cod_database_code 4350500

loop_
_symmetry_equiv_pos_as_xyz
x,y,z
1/2-x,1/2+y,1/2-z
-x,-y,-z
1/2+x,1/2-y,1/2+z

loop_
_atom_site_label
_atom_site_type_symbol
_atom_site_fract_x
_atom_site_fract_y
_atom_site_fract_z
_atom_site_U_iso_or_equiv
_atom_site_adp_type
_atom_site_occupancy
_atom_site_calc_flag
Ni(1) Ni 0.41391(4) 0.11753(3) 0.95522(2) 0.01524(9) Uani 1.00 d
Cl(1) Cl 0.58942(7) 0.00385(5) 0.92291(5) 0.0243(2) Uani 1.00 d
S(1) S 0.50776(7) 0.25546(5) 0.87974(5) 0.0195(2) Uani 1.00 d
S(2) S 0.29474(8) 0.22309(5) 1.04092(4) 0.0182(2) Uani 1.00 d
S(3) S 0.23536(7) 0.05957(5) 0.83479(4) 0.0186(2) Uani 1.00 d
N(1) N 0.2501(3) 0.2908(2) 0.7578(1) 0.0181(5) Uani 1.00 d
N(2) N 0.4182(3) 0.2341(2) 0.6945(2) 0.0231(6) Uani 1.00 d
N(3) N 0.2300(2) 0.3779(2) 0.9097(1) 0.0169(5) Uani 1.00 d
N(4) N 0.3395(3) 0.4279(2) 1.0465(2) 0.0222(6) Uani 1.00 d
N(5) N 0.0635(2) 0.2289(2) 0.8445(1) 0.0171(5) Uani 1.00 d
N(6) N -0.0245(3) 0.0805(2) 0.8722(2) 0.0202(6) Uani 1.00 d
C(1) C 0.3870(3) 0.2606(2) 0.7759(2) 0.0185(6) Uani 1.00 d
C(2) C 0.1958(3) 0.2831(2) 0.6633(2) 0.0238(7) Uani 1.00 d
C(3) C 0.2996(4) 0.2487(2) 0.6242(2) 0.0273(8) Uani 1.00 d
C(4) C 0.5528(4) 0.1903(3) 0.6843(2) 0.0388(10) Uani 1.00 d
C(5) C 0.2864(3) 0.3451(2) 0.9959(2) 0.0172(6) Uani 1.00 d
C(6) C 0.2511(3) 0.4835(2) 0.9069(2) 0.0245(7) Uani 1.00 d
C(7) C 0.3190(4) 0.5144(2) 0.9915(2) 0.0290(8) Uani 1.00 d
C(8) C 0.4086(4) 0.4278(3) 1.1438(2) 0.0335(9) Uani 1.00 d
C(9) C 0.0899(3) 0.1270(2) 0.8514(2) 0.0168(6) Uani 1.00 d
C(10) C -0.0701(3) 0.2447(2) 0.8628(2) 0.0237(7) Uani 1.00 d
C(11) C -0.1241(3) 0.1541(2) 0.8792(2) 0.0250(7) Uani 1.00 d
C(12) C -0.0408(4) -0.0298(2) 0.8828(2) 0.0302(8) Uani 1.00 d
B(1) B 0.1506(3) 0.3216(2) 0.8217(2) 0.0163(7) Uani 1.00 d
H(1) H 0.0997 0.2998 0.6312 0.0285 Uiso 1.00 calc
H(2) H 0.2927 0.2365 0.5591 0.0327 Uiso 1.00 calc
H(3) H 0.5694 0.1260 0.7177 0.0467 Uiso 1.00 calc
H(4) H 0.5492 0.1781 0.6196 0.0467 Uiso 1.00 calc
H(5) H 0.6291 0.2379 0.7088 0.0467 Uiso 1.00 calc
H(6) H 0.2220 0.5272 0.8533 0.0294 Uiso 1.00 calc
H(7) H 0.3479 0.5839 1.0102 0.0348 Uiso 1.00 calc
H(8) H 0.3435 0.4016 1.1792 0.0403 Uiso 1.00 calc
H(9) H 0.4922 0.3844 1.1536 0.0403 Uiso 1.00 calc
H(10) H 0.4363 0.4973 1.1634 0.0403 Uiso 1.00 calc
H(11) H -0.1161 0.3108 0.8636 0.0284 Uiso 1.00 calc
H(12) H -0.2159 0.1423 0.8933 0.0300 Uiso 1.00 calc
H(13) H -0.1320 -0.0436 0.8973 0.0362 Uiso 1.00 calc
H(14) H -0.0357 -0.0643 0.8260 0.0362 Uiso 1.00 calc
H(15) H 0.0344 -0.0548 0.9324 0.0362 Uiso 1.00 calc
H(16) H 0.0713 0.3791 0.7847 0.0912 Uiso 1.00 calc

loop_
_atom_site_aniso_label
_atom_site_aniso_U_11
_atom_site_aniso_U_22
_atom_site_aniso_U_33
_atom_site_aniso_U_12
_atom_site_aniso_U_13
_atom_site_aniso_U_23
Ni(1) 0.0124(2) 0.0149(2) 0.0186(2) 0.0007(1) 0.0039(1) 0.0011(1)
Cl(1) 0.0225(4) 0.0211(3) 0.0339(4) 0.0066(3) 0.0162(3) 0.0097(3)
S(1) 0.0139(3) 0.0200(3) 0.0246(3) -0.0024(3) 0.0040(2) 0.0027(3)
S(2) 0.0217(3) 0.0159(3) 0.0181(3) 0.0027(3) 0.0070(2) 0.0019(2)
S(3) 0.0152(3) 0.0173(3) 0.0228(3) 0.0010(3) 0.0033(2) -0.0035(3)
N(1) 0.017(1) 0.018(1) 0.018(1) -0.0011(9) 0.0028(9) 0.0020(9)
N(2) 0.023(1) 0.025(1) 0.025(1) -0.004(1) 0.0136(10) 0.000(1)
N(3) 0.017(1) 0.013(1) 0.020(1) 0.0010(9) 0.0027(9) 0.0005(9)
N(4) 0.027(1) 0.017(1) 0.021(1) -0.001(1) 0.0021(9) -0.0021(9)
N(5) 0.012(1) 0.018(1) 0.021(1) 0.0009(9) 0.0029(8) -0.0010(9)
N(6) 0.020(1) 0.020(1) 0.022(1) -0.0039(10) 0.0063(9) 0.0004(9)
C(1) 0.019(1) 0.015(1) 0.023(1) -0.004(1) 0.007(1) 0.001(1)
C(2) 0.026(2) 0.024(1) 0.020(1) -0.004(1) 0.001(1) 0.002(1)
C(3) 0.038(2) 0.026(2) 0.020(1) -0.006(1) 0.009(1) -0.002(1)
C(4) 0.031(2) 0.051(2) 0.040(2) 0.003(2) 0.021(1) -0.007(2)
C(5) 0.016(1) 0.016(1) 0.021(1) 0.002(1) 0.007(1) -0.002(1)
C(6) 0.029(2) 0.017(1) 0.026(1) -0.002(1) 0.004(1) 0.004(1)
C(7) 0.038(2) 0.014(1) 0.032(2) -0.005(1) 0.003(1) -0.001(1)
C(8) 0.042(2) 0.031(2) 0.022(1) -0.004(2) -0.004(1) -0.003(1)
C(9) 0.014(1) 0.020(1) 0.015(1) 0.001(1) 0.0010(10) 0.0001(10)
C(10) 0.014(1) 0.028(2) 0.030(1) 0.003(1) 0.006(1) -0.003(1)
C(11) 0.016(1) 0.030(2) 0.031(1) 0.001(1) 0.010(1) -0.001(1)
C(12) 0.031(2) 0.024(2) 0.039(2) -0.006(1) 0.014(1) 0.002(1)
B(1) 0.015(1) 0.015(1) 0.018(1) 0.003(1) 0.002(1) 0.001(1)

loop_
_atom_type_symbol
_atom_type_description
_atom_type_scat_dispersion_real
_atom_type_scat_dispersion_imag
_atom_type_scat_source
C C 0.003 0.002
;International Tables for Crystallography
(1992, Vol. C, Tables 4.2.6.8 and 6.1.1.1)
;
N N 0.006 0.003
;International Tables for Crystallography
(1992, Vol. C, Tables 4.2.6.8 and 6.1.1.1)
;
S S 0.125 0.123
;International Tables for Crystallography
(1992, Vol. C, Tables 4.2.6.8 and 6.1.1.1)
;
Ni Ni 0.339 1.112
;International Tables for Crystallography
(1992, Vol. C, Tables 4.2.6.8 and 6.1.1.1)
;
Cl Cl 0.148 0.159
;International Tables for Crystallography
(1992, Vol. C, Tables 4.2.6.8 and 6.1.1.1)
;
B B 0.001 0.001
;International Tables for Crystallography
(1992, Vol. C, Tables 4.2.6.8 and 6.1.1.1)
;
H H 0.000 0.000
;International Tables for Crystallography
(1992, Vol. C, Table 6.1.1.2)
;

loop_
_geom_angle_atom_site_label_1
_geom_angle_atom_site_label_2
_geom_angle_atom_site_label_3
_geom_angle
_geom_angle_site_symmetry_1
_geom_angle_site_symmetry_3
_geom_angle_publ_flag
Cl(1) Ni(1) Cl(1) 82.82(3) . 3_657 yes
Cl(1) Ni(1) S(1) 90.51(3) . . yes
Cl(1) Ni(1) S(2) 158.95(3) . . yes
Cl(1) Ni(1) S(3) 94.75(3) . . yes
Cl(1) Ni(1) S(1) 155.78(3) 3_657 . yes
Cl(1) Ni(1) S(2) 83.31(3) 3_657 . yes
Cl(1) Ni(1) S(3) 103.64(3) 3_657 . yes
S(1) Ni(1) S(2) 95.73(3) . . yes
S(1) Ni(1) S(3) 100.09(3) . . yes
S(2) Ni(1) S(3) 103.87(3) . . yes
Ni(1) Cl(1) Ni(1) 97.18(3) . 3_657 yes
Ni(1) S(1) C(1) 101.46(9) . . yes
Ni(1) S(2) C(5) 108.35(9) . . yes
Ni(1) S(3) C(9) 102.35(9) . . yes
C(1) N(1) C(2) 108.2(2) . . yes
C(1) N(1) B(1) 132.0(2) . . yes
C(2) N(1) B(1) 119.6(2) . . yes
C(1) N(2) C(3) 109.3(2) . . yes
C(1) N(2) C(4) 125.0(3) . . yes
C(3) N(2) C(4) 125.6(3) . . yes
C(5) N(3) C(6) 108.1(2) . . yes
C(5) N(3) B(1) 132.5(2) . . yes
C(6) N(3) B(1) 119.4(2) . . yes
C(5) N(4) C(7) 109.5(2) . . yes
C(5) N(4) C(8) 126.0(2) . . yes
C(7) N(4) C(8) 124.5(2) . . yes
C(9) N(5) C(10) 107.4(2) . . yes
C(9) N(5) B(1) 132.6(2) . . yes
C(10) N(5) B(1) 120.0(2) . . yes
C(9) N(6) C(11) 109.1(2) . . yes
C(9) N(6) C(12) 125.3(3) . . yes
C(11) N(6) C(12) 125.6(3) . . yes
S(1) C(1) N(1) 129.0(2) . . yes
S(1) C(1) N(2) 123.5(2) . . yes
N(1) C(1) N(2) 107.5(2) . . yes
N(1) C(2) C(3) 108.2(3) . . yes
N(2) C(3) C(2) 106.8(2) . . yes
S(2) C(5) N(3) 129.7(2) . . yes
S(2) C(5) N(4) 122.8(2) . . yes
N(3) C(5) N(4) 107.5(2) . . yes
N(3) C(6) C(7) 108.1(2) . . yes
N(4) C(7) C(6) 106.7(2) . . yes
S(3) C(9) N(5) 129.6(2) . . yes
S(3) C(9) N(6) 122.6(2) . . yes
N(5) C(9) N(6) 107.8(2) . . yes
N(5) C(10) C(11) 108.8(3) . . yes
N(6) C(11) C(10) 107.0(2) . . yes
N(1) B(1) N(3) 112.6(2) . . yes
N(1) B(1) N(5) 112.1(2) . . yes
N(3) B(1) N(5) 111.9(2) . . yes

loop_
_geom_bond_atom_site_label_1
_geom_bond_atom_site_label_2
_geom_bond_distance
_geom_bond_site_symmetry_2
_geom_bond_publ_flag
Ni(1) Cl(1) 2.3818(9) . yes
Ni(1) Cl(1) 2.4129(7) 3_657 yes
Ni(1) S(1) 2.4026(8) . yes
Ni(1) S(2) 2.3468(8) . yes
Ni(1) S(3) 2.3212(8) . yes
S(1) C(1) 1.720(3) . yes
S(2) C(5) 1.719(3) . yes
S(3) C(9) 1.723(3) . yes
N(1) C(1) 1.350(4) . yes
N(1) C(2) 1.392(4) . yes
N(1) B(1) 1.549(4) . yes
N(2) C(1) 1.357(4) . yes
N(2) C(3) 1.383(4) . yes
N(2) C(4) 1.461(4) . yes
N(3) C(5) 1.347(3) . yes
N(3) C(6) 1.393(4) . yes
N(3) B(1) 1.549(4) . yes
N(4) C(5) 1.350(4) . yes
N(4) C(7) 1.380(4) . yes
N(4) C(8) 1.454(4) . yes
N(5) C(9) 1.350(4) . yes
N(5) C(10) 1.395(4) . yes
N(5) B(1) 1.553(4) . yes
N(6) C(9) 1.357(4) . yes
N(6) C(11) 1.379(4) . yes
N(6) C(12) 1.458(4) . yes
C(2) C(3) 1.347(4) . yes
C(6) C(7) 1.346(4) . yes
C(10) C(11) 1.335(4) . yes

loop_
_geom_contact_atom_site_label_1
_geom_contact_atom_site_label_2
_geom_contact_distance
_geom_contact_site_symmetry_2
Cl(1) C(11) 3.570(3) 1_655
N(2) C(12) 3.578(4) 2_556
N(4) C(7) 3.555(4) 3_667
N(6) C(8) 3.320(4) 4_454
C(3) C(6) 3.504(4) 2_546
C(3) C(7) 3.565(4) 2_546
C(7) C(7) 3.476(7) 3_667
C(8) C(9) 3.275(4) 4_555
C(12) C(12) 3.490(6) 3_557

loop_
_geom_torsion_atom_site_label_1
_geom_torsion_atom_site_label_2
_geom_torsion_atom_site_label_3
_geom_torsion_atom_site_label_4
_geom_torsion
_geom_torsion_site_symmetry_2
_geom_torsion_site_symmetry_3
_geom_torsion_site_symmetry_4
_geom_torsion_publ_flag
Ni(1) Cl(1) Ni(1) Cl(1) 0.0 . 3_657 3_657 yes
Ni(1) Cl(1) Ni(1) S(1) 75.03(8) . 3_657 3_657 yes
Ni(1) Cl(1) Ni(1) S(2) 164.13(3) . 3_657 3_657 yes
Ni(1) Cl(1) Ni(1) S(3) -93.17(4) . 3_657 3_657 yes
Ni(1) Cl(1) Ni(1) Cl(1) 0.0 3_657 3_657 . yes
Ni(1) Cl(1) Ni(1) S(1) -156.65(3) 3_657 3_657 3_657 yes
Ni(1) Cl(1) Ni(1) S(2) -49.12(9) 3_657 3_657 3_657 yes
Ni(1) Cl(1) Ni(1) S(3) 103.18(3) 3_657 3_657 3_657 yes
Ni(1) S(1) C(1) N(1) 69.1(3) . . . yes
Ni(1) S(1) C(1) N(2) -111.6(2) . . . yes
Ni(1) S(2) C(5) N(3) 57.7(3) . . . yes
Ni(1) S(2) C(5) N(4) -122.5(2) . . . yes
Ni(1) S(3) C(9) N(5) 66.4(2) . . . yes
Ni(1) S(3) C(9) N(6) -115.8(2) . . . yes
Cl(1) Ni(1) Cl(1) Ni(1) 0.0000(2) . 3_657 3_657 yes
Cl(1) Ni(1) S(1) C(1) 102.5(1) . . . yes
Cl(1) Ni(1) S(2) C(5) 120.9(1) . . . yes
Cl(1) Ni(1) S(3) C(9) 175.37(10) . . . yes
Cl(1) Ni(1) Cl(1) Ni(1) 0.0 3_657 3_657 . yes
Cl(1) Ni(1) S(1) C(1) -176.0(1) 3_657 3_657 3_657 yes
Cl(1) Ni(1) S(2) C(5) -169.94(10) 3_657 3_657 3_657 yes
Cl(1) Ni(1) S(3) C(9) -91.62(10) 3_657 3_657 3_657 yes
S(1) Ni(1) S(2) C(5) 14.29(10) . . . yes
S(1) Ni(1) S(3) C(9) -93.27(10) . . . yes
S(1) C(1) N(1) C(2) 179.1(2) . . . yes
S(1) C(1) N(1) B(1) -6.0(4) . . . yes
S(1) C(1) N(2) C(3) -178.9(2) . . . yes
S(1) C(1) N(2) C(4) 5.1(4) . . . yes
S(2) Ni(1) S(1) C(1) -97.6(1) . . . yes
S(2) Ni(1) S(3) C(9) 5.27(10) . . . yes
S(2) C(5) N(3) C(6) -179.2(2) . . . yes
S(2) C(5) N(3) B(1) 1.7(5) . . . yes
S(2) C(5) N(4) C(7) 179.1(2) . . . yes
S(2) C(5) N(4) C(8) -0.6(4) . . . yes
S(3) Ni(1) S(1) C(1) 7.6(1) . . . yes
S(3) Ni(1) S(2) C(5) -87.61(10) . . . yes
S(3) C(9) N(5) C(10) 178.8(2) . . . yes
S(3) C(9) N(5) B(1) -1.2(4) . . . yes
S(3) C(9) N(6) C(11) -178.7(2) . . . yes
S(3) C(9) N(6) C(12) -0.2(4) . . . yes
N(1) C(1) N(2) C(3) 0.6(3) . . . yes
N(1) C(1) N(2) C(4) -175.5(3) . . . yes
N(1) C(2) C(3) N(2) 0.5(3) . . . yes
N(1) B(1) N(3) C(5) -95.8(3) . . . yes
N(1) B(1) N(3) C(6) 85.2(3) . . . yes
N(1) B(1) N(5) C(9) 29.2(4) . . . yes
N(1) B(1) N(5) C(10) -150.8(2) . . . yes
N(2) C(1) N(1) C(2) -0.3(3) . . . yes
N(2) C(1) N(1) B(1) 174.6(3) . . . yes
N(3) C(5) N(4) C(7) -1.1(3) . . . yes
N(3) C(5) N(4) C(8) 179.2(3) . . . yes
N(3) C(6) C(7) N(4) -0.1(4) . . . yes
N(3) B(1) N(1) C(1) 34.2(4) . . . yes
N(3) B(1) N(1) C(2) -151.4(2) . . . yes
N(3) B(1) N(5) C(9) -98.3(3) . . . yes
N(3) B(1) N(5) C(10) 81.7(3) . . . yes
N(4) C(5) N(3) C(6) 1.0(3) . . . yes
N(4) C(5) N(3) B(1) -178.1(3) . . . yes
N(5) C(9) N(6) C(11) -0.4(3) . . . yes
N(5) C(9) N(6) C(12) 178.0(2) . . . yes
N(5) C(10) C(11) N(6) 0.5(3) . . . yes
N(5) B(1) N(1) C(1) -93.0(3) . . . yes
N(5) B(1) N(1) C(2) 81.5(3) . . . yes
N(5) B(1) N(3) C(5) 31.5(4) . . . yes
N(5) B(1) N(3) C(6) -147.5(3) . . . yes
N(6) C(9) N(5) C(10) 0.8(3) . . . yes
N(6) C(9) N(5) B(1) -179.2(2) . . . yes
C(1) N(1) C(2) C(3) -0.1(3) . . . yes
C(1) N(2) C(3) C(2) -0.7(3) . . . yes
C(2) C(3) N(2) C(4) 175.4(3) . . . yes
C(3) C(2) N(1) B(1) -175.8(2) . . . yes
C(5) N(3) C(6) C(7) -0.6(4) . . . yes
C(5) N(4) C(7) C(6) 0.7(4) . . . yes
C(6) C(7) N(4) C(8) -179.5(3) . . . yes
C(7) C(6) N(3) B(1) 178.7(3) . . . yes
C(9) N(5) C(10) C(11) -0.8(3) . . . yes
C(9) N(6) C(11) C(10) -0.1(3) . . . yes
C(10) C(11) N(6) C(12) -178.5(3) . . . yes
C(11) C(10) N(5) B(1) 179.2(2) . . . yes
C(11) C(10) N(5) B(1) 179.2(2) . . . yes
